data_2002687
loop_
_publ_author_name
'Mueller-Buschbaum, Hk'
'Muenchau, S'

_publ_section_title
;
Eu3+ und Eu2+ in Oxometallaten der Zusammensetzung M Be Ln2 O5: Sr Be
Eu2 O5 und Eu Be Nd2 O5
;
_journal_name_full
;
Zeitschrift fuer Anorganische und Allgemeine Chemie
;
_journal_page_first 1033
_journal_page_last 1036
_journal_paper_doi 10.1002/zaac.19946200614
_journal_volume 620
_journal_year 1994
_chemical_formula_structural 'Sr Be Eu2 O5'
_chemical_formula_sum 'Be Eu2 O5 Sr'
_chemical_name_systematic 'Strontium beryllium dieuropium oxide'
_space_group_IT_number 62
_symmetry_cell_setting orthorhombic
_symmetry_Int_Tables_number 62
_symmetry_space_group_name_Hall '-P 2ac 2n'
_symmetry_space_group_name_H-M 'P n m a'
_cell_angle_alpha 90
_cell_angle_beta 90
_cell_angle_gamma 90
_cell_formula_units_Z 4
_cell_length_a 9.4875(18)
_cell_length_b 7.1557(30)
_cell_length_c 6.4945(70)
_cell_volume 440.9
_refine_ls_R_factor_all 0.044
_cod_database_code 2002687

loop_
_symmetry_equiv_pos_as_xyz
x,y,z
1/2+x,1/2-y,1/2-z
-x,1/2+y,-z
1/2-x,-y,1/2+z
-x,-y,-z
1/2-x,1/2+y,1/2+z
x,1/2-y,z
1/2+x,y,1/2-z

loop_
_atom_site_label
_atom_site_type_symbol
_atom_site_symmetry_multiplicity
_atom_site_Wyckoff_symbol
_atom_site_fract_x
_atom_site_fract_y
_atom_site_fract_z
_atom_site_occupancy
_atom_site_attached_hydrogens
_atom_site_calc_flag
Eu1 Eu3+ 4 c 0.9765(1) 0.25 0.5955(2) 1. 0 d
Sr1 Sr2+ 8 d 0.8260(1) 0.0211(1) 0.0812(1) 0.5 0 d
Eu2 Eu3+ 8 d 0.8260(1) 0.0211(1) 0.0812(1) 0.5 0 d
Be1 Be2+ 4 c 0.1006(9) 0.25 0.1935(10) 1. 0 d
O1 O2- 8 d 0.433(1) 0.944(1) 0.810(1) 1. 0 d
O2 O2- 4 c 0.219(1) 0.25 0.664(1) 1. 0 d
O3 O2- 4 c 0.276(1) 0.25 0.131(1) 1. 0 d
O4 O2- 4 c 0.506(1) 0.25 0.521(1) 1. 0 d

loop_
_atom_type_symbol
_atom_type_oxidation_number
Eu3+ 3.000
Sr2+ 2.000
Be2+ 2.000
O2- -2.000
